data_4108802
loop_
_publ_author_name
'Marie Sircoglou'
'S\'ebastien Bontemps'
'Ghenwa Bouhadir'
'Nathalie Saffon'
'Karinne Miqueu'
'Weixing Gu'
'Maxime Mercy'
'Chun-Hsing Chen'
'Bruce M. Foxman'
'Laurent Maron'
'Oleg V. Ozerov'
'Didier Bourissou'

_publ_section_title
;
 Group 10 and 11 Metal Boratranes (Ni, Pd, Pt, CuCl, AgCl, AuCl, and Au+)
 Derived from a Triphosphine-Borane
;
_journal_name_full 'Journal of the American Chemical Society'
_journal_page_first 16729
_journal_page_last 16738
_journal_paper_doi 10.1021/ja8070072
_journal_volume 130
_journal_year 2008
_chemical_formula_sum 'C39 H60 B Cl7 Cu P3'
_chemical_formula_weight 944.28
_chemical_name_systematic
; 
 ? 
;
_space_group_IT_number 148
_symmetry_cell_setting trigonal
_symmetry_space_group_name_Hall '-R 3'
_symmetry_space_group_name_H-M 'R -3 :H'
_atom_sites_solution_hydrogens geom
_atom_sites_solution_primary direct
_atom_sites_solution_secondary difmap
_audit_creation_method SHELXL-97
_cell_angle_alpha 90.00
_cell_angle_beta 90.00
_cell_angle_gamma 120.00
_cell_formula_units_Z 6
_cell_length_a 17.7510(4)
_cell_length_b 17.7510(4)
_cell_length_c 25.1600(12)
_cell_measurement_reflns_used 9988
_cell_measurement_temperature 173(2)
_cell_measurement_theta_max 30.439
_cell_measurement_theta_min 2.294
_cell_volume 6865.7(4)
_computing_cell_refinement 'Bruker SMART'
_computing_data_collection 'Bruker SMART'
_computing_data_reduction 'Bruker SAINT'
_computing_molecular_graphics 'Bruker SHELXTL'
_computing_publication_material 'Bruker SHELXTL'
_computing_structure_refinement 'SHELXL-97 (Sheldrick, 1997)'
_computing_structure_solution 'SHELXS-97 (Sheldrick, 1990)'
_diffrn_ambient_temperature 173(2)
_diffrn_measured_fraction_theta_full 0.993
_diffrn_measured_fraction_theta_max 0.993
_diffrn_measurement_device_type 'CCD area detector'
_diffrn_measurement_method 'phi and omega scans'
_diffrn_radiation_monochromator graphite
_diffrn_radiation_source 'fine-focus sealed tube'
_diffrn_radiation_type MoK\a
_diffrn_radiation_wavelength 0.71073
_diffrn_reflns_av_R_equivalents 0.0201
_diffrn_reflns_av_sigmaI/netI 0.0142
_diffrn_reflns_limit_h_max 22
_diffrn_reflns_limit_h_min -24
_diffrn_reflns_limit_k_max 24
_diffrn_reflns_limit_k_min -24
_diffrn_reflns_limit_l_max 34
_diffrn_reflns_limit_l_min -34
_diffrn_reflns_number 23149
_diffrn_reflns_theta_full 29.57
_diffrn_reflns_theta_max 29.57
_diffrn_reflns_theta_min 5.20
_exptl_absorpt_coefficient_mu 1.018
_exptl_absorpt_correction_T_max 0.7499
_exptl_absorpt_correction_T_min 0.5360
_exptl_absorpt_correction_type multi-scan
_exptl_absorpt_process_details 'SADABS (Bruker-AXS)'
_exptl_crystal_colour colourless
_exptl_crystal_density_diffrn 1.370
_exptl_crystal_description block
_exptl_crystal_F_000 2952
_exptl_crystal_size_max 0.70
_exptl_crystal_size_mid 0.50
_exptl_crystal_size_min 0.30
_refine_diff_density_max 0.433
_refine_diff_density_min -0.283
_refine_diff_density_rms 0.049
_refine_ls_extinction_method none
_refine_ls_goodness_of_fit_ref 1.058
_refine_ls_hydrogen_treatment constr
_refine_ls_matrix_type full
_refine_ls_number_parameters 177
_refine_ls_number_reflns 4264
_refine_ls_number_restraints 87
_refine_ls_restrained_S_all 1.049
_refine_ls_R_factor_all 0.0300
_refine_ls_R_factor_gt 0.0252
_refine_ls_shift/su_max 0.001
_refine_ls_shift/su_mean 0.000
_refine_ls_structure_factor_coef Fsqd
_refine_ls_weighting_details 'calc w=1/[\s^2^(Fo^2^)+(0.0339P)^2^+7.1234P] where P=(Fo^2^+2Fc^2^)/3'
_refine_ls_weighting_scheme calc
_refine_ls_wR_factor_gt 0.0661
_refine_ls_wR_factor_ref 0.0691
_reflns_number_gt 3815
_reflns_number_total 4264
_reflns_threshold_expression >2sigma(I)
_cod_data_source_file ja8070072_si_005.cif
_cod_data_source_block marie3m
_cod_original_sg_symbol_H-M 'R -3'
_cod_database_code 4108802

loop_
_symmetry_equiv_pos_as_xyz
'x, y, z'
'-y, x-y, z'
'-x+y, -x, z'
'x+2/3, y+1/3, z+1/3'
'-y+2/3, x-y+1/3, z+1/3'
'-x+y+2/3, -x+1/3, z+1/3'
'x+1/3, y+2/3, z+2/3'
'-y+1/3, x-y+2/3, z+2/3'
'-x+y+1/3, -x+2/3, z+2/3'
'-x, -y, -z'
'y, -x+y, -z'
'x-y, x, -z'
'-x+2/3, -y+1/3, -z+1/3'
'y+2/3, -x+y+1/3, -z+1/3'
'x-y+2/3, x+1/3, -z+1/3'
'-x+1/3, -y+2/3, -z+2/3'
'y+1/3, -x+y+2/3, -z+2/3'
'x-y+1/3, x+2/3, -z+2/3'

loop_
_atom_site_label
_atom_site_type_symbol
_atom_site_fract_x
_atom_site_fract_y
_atom_site_fract_z
_atom_site_U_iso_or_equiv
_atom_site_adp_type
_atom_site_occupancy
_atom_site_symmetry_multiplicity
_atom_site_calc_flag
_atom_site_refinement_flags
_atom_site_disorder_assembly
_atom_site_disorder_group
Cu1 Cu 0.6667 0.3333 0.109391(9) 0.01600(6) Uani 1 3 d S . .
Cl1 Cl 0.6667 0.3333 0.015321(18) 0.02397(10) Uani 1 3 d S . .
P1 P 0.581766(18) 0.399220(18) 0.125323(11) 0.01726(7) Uani 1 1 d . . .
B1 B 0.6667 0.3333 0.20907(8) 0.0171(4) Uani 1 3 d SU . .
C1 C 0.57566(7) 0.32700(7) 0.22251(4) 0.0182(2) Uani 1 1 d U . .
C2 C 0.53357(7) 0.35960(7) 0.19057(4) 0.0185(2) Uani 1 1 d U . .
C3 C 0.45754(8) 0.35709(8) 0.20828(5) 0.0251(2) Uani 1 1 d U . .
H3 H 0.4297 0.3795 0.1863 0.030 Uiso 1 1 calc R . .
C4 C 0.42239(8) 0.32210(10) 0.25774(5) 0.0310(3) Uani 1 1 d U . .
H4 H 0.3713 0.3215 0.2698 0.037 Uiso 1 1 calc R . .
C5 C 0.46210(8) 0.28827(9) 0.28931(5) 0.0301(3) Uani 1 1 d U . .
H5 H 0.4380 0.2635 0.3229 0.036 Uiso 1 1 calc R . .
C6 C 0.53760(8) 0.29070(8) 0.27158(4) 0.0242(2) Uani 1 1 d U . .
H6 H 0.5642 0.2670 0.2935 0.029 Uiso 1 1 calc R . .
C7 C 0.48719(8) 0.36281(8) 0.07969(5) 0.0230(2) Uani 1 1 d U . .
H7 H 0.4468 0.3804 0.0958 0.028 Uiso 1 1 calc R . .
C8 C 0.43686(9) 0.26425(9) 0.07279(6) 0.0320(3) Uani 1 1 d U . .
H8A H 0.3874 0.2479 0.0489 0.048 Uiso 1 1 calc R . .
H8B H 0.4155 0.2365 0.1074 0.048 Uiso 1 1 calc R . .
H8C H 0.4753 0.2450 0.0576 0.048 Uiso 1 1 calc R . .
C9 C 0.51547(10) 0.40711(10) 0.02528(5) 0.0324(3) Uani 1 1 d U . .
H9A H 0.5522 0.3881 0.0075 0.049 Uiso 1 1 calc R . .
H9B H 0.5483 0.4704 0.0300 0.049 Uiso 1 1 calc R . .
H9C H 0.4639 0.3912 0.0035 0.049 Uiso 1 1 calc R . .
C10 C 0.62389(8) 0.51916(7) 0.12905(5) 0.0242(2) Uani 1 1 d U . .
H10 H 0.6604 0.5459 0.0967 0.029 Uiso 1 1 calc R . .
C11 C 0.68303(9) 0.55901(8) 0.17732(6) 0.0309(3) Uani 1 1 d U . .
H11A H 0.7092 0.6224 0.1764 0.046 Uiso 1 1 calc R . .
H11B H 0.7291 0.5439 0.1766 0.046 Uiso 1 1 calc R . .
H11C H 0.6488 0.5363 0.2099 0.046 Uiso 1 1 calc R . .
C12 C 0.55391(9) 0.54580(9) 0.12985(6) 0.0331(3) Uani 1 1 d U . .
H12A H 0.5179 0.5221 0.1617 0.050 Uiso 1 1 calc R . .
H12B H 0.5173 0.5229 0.0981 0.050 Uiso 1 1 calc R . .
H12C H 0.5819 0.6094 0.1302 0.050 Uiso 1 1 calc R . .
C13 C 0.19847(11) 0.69447(11) 0.07710(7) 0.0462(4) Uani 1 1 d DU . .
H13A H 0.2228 0.6810 0.0454 0.055 Uiso 1 1 calc R A 1
H13B H 0.1806 0.6462 0.1028 0.055 Uiso 1 1 calc R A 1
Cl2 Cl 0.2802(2) 0.7919(3) 0.1063(3) 0.0529(8) Uani 0.54(2) 1 d PDU B 1
Cl3 Cl 0.1082(2) 0.7006(4) 0.0584(3) 0.0607(8) Uani 0.54(2) 1 d PDU B 1
Cl2' Cl 0.2808(4) 0.7830(5) 0.1095(4) 0.0739(16) Uani 0.46(2) 1 d PDU B 2
Cl3' Cl 0.1164(4) 0.7149(5) 0.0520(2) 0.0618(9) Uani 0.46(2) 1 d PDU B 2

loop_
_atom_site_aniso_label
_atom_site_aniso_U_11
_atom_site_aniso_U_22
_atom_site_aniso_U_33
_atom_site_aniso_U_23
_atom_site_aniso_U_13
_atom_site_aniso_U_12
Cu1 0.01531(8) 0.01531(8) 0.01738(11) 0.000 0.000 0.00766(4)
Cl1 0.02665(14) 0.02665(14) 0.0186(2) 0.000 0.000 0.01333(7)
P1 0.01749(13) 0.01743(13) 0.01935(13) 0.00225(9) 0.00174(9) 0.01060(10)
B1 0.0182(5) 0.0182(5) 0.0147(8) 0.000 0.000 0.0091(3)
C1 0.0171(5) 0.0165(5) 0.0192(5) -0.0012(4) 0.0003(4) 0.0072(4)
C2 0.0170(5) 0.0177(5) 0.0202(5) 0.0000(4) 0.0016(4) 0.0081(4)
C3 0.0196(5) 0.0304(6) 0.0271(6) 0.0004(5) 0.0017(4) 0.0139(5)
C4 0.0203(5) 0.0429(7) 0.0295(6) 0.0012(5) 0.0065(5) 0.0156(5)
C5 0.0252(6) 0.0392(7) 0.0216(5) 0.0035(5) 0.0066(4) 0.0128(5)
C6 0.0228(5) 0.0286(6) 0.0195(5) 0.0019(4) 0.0012(4) 0.0115(5)
C7 0.0225(5) 0.0281(6) 0.0232(5) 0.0018(4) -0.0018(4) 0.0163(5)
C8 0.0286(6) 0.0301(6) 0.0351(7) -0.0024(5) -0.0083(5) 0.0132(5)
C9 0.0391(7) 0.0434(7) 0.0250(6) 0.0079(5) 0.0007(5) 0.0283(6)
C10 0.0247(5) 0.0193(5) 0.0323(6) 0.0045(4) 0.0043(4) 0.0137(4)
C11 0.0319(6) 0.0205(5) 0.0413(7) -0.0017(5) -0.0024(5) 0.0137(5)
C12 0.0320(6) 0.0258(6) 0.0496(8) 0.0009(5) 0.0020(6) 0.0206(5)
C13 0.0427(8) 0.0381(8) 0.0570(10) -0.0110(7) 0.0041(7) 0.0197(7)
Cl2 0.0311(10) 0.0466(11) 0.0679(17) -0.0263(8) 0.0067(8) 0.0097(7)
Cl3 0.0348(9) 0.0539(12) 0.083(2) -0.0216(11) -0.0010(9) 0.0142(11)
Cl2' 0.0514(17) 0.088(3) 0.0651(17) -0.029(2) 0.0033(12) 0.0223(17)
Cl3' 0.070(2) 0.084(2) 0.0549(12) 0.0050(14) 0.0019(12) 0.056(2)

loop_
_atom_type_symbol
_atom_type_description
_atom_type_scat_dispersion_real
_atom_type_scat_dispersion_imag
_atom_type_scat_source
C C 0.0033 0.0016 'International Tables Vol C Tables 4.2.6.8 and 6.1.1.4'
H H 0.0000 0.0000 'International Tables Vol C Tables 4.2.6.8 and 6.1.1.4'
B B 0.0013 0.0007 'International Tables Vol C Tables 4.2.6.8 and 6.1.1.4'
P P 0.1023 0.0942 'International Tables Vol C Tables 4.2.6.8 and 6.1.1.4'
Cl Cl 0.1484 0.1585 'International Tables Vol C Tables 4.2.6.8 and 6.1.1.4'
Cu Cu 0.3201 1.2651 'International Tables Vol C Tables 4.2.6.8 and 6.1.1.4'

loop_
_geom_angle_atom_site_label_1
_geom_angle_atom_site_label_2
_geom_angle_atom_site_label_3
_geom_angle
_geom_angle_site_symmetry_1
_geom_angle_site_symmetry_3
P1 Cu1 P1 117.172(5) 3_665 2_655
P1 Cu1 P1 117.172(5) 3_665 .
P1 Cu1 P1 117.172(5) 2_655 .
P1 Cu1 Cl1 99.786(8) 3_665 .
P1 Cu1 Cl1 99.786(8) 2_655 .
P1 Cu1 Cl1 99.786(8) . .
P1 Cu1 B1 80.214(8) 3_665 .
P1 Cu1 B1 80.214(8) 2_655 .
P1 Cu1 B1 80.214(8) . .
Cl1 Cu1 B1 180.0 . .
C2 P1 C7 104.69(5) . .
C2 P1 C10 103.72(5) . .
C7 P1 C10 101.75(5) . .
C2 P1 Cu1 104.77(4) . .
C7 P1 Cu1 114.31(4) . .
C10 P1 Cu1 125.54(4) . .
C1 B1 C1 115.65(5) 2_655 3_665
C1 B1 C1 115.65(5) 2_655 .
C1 B1 C1 115.65(5) 3_665 .
C1 B1 Cu1 102.21(8) 2_655 .
C1 B1 Cu1 102.21(8) 3_665 .
C1 B1 Cu1 102.21(8) . .
C6 C1 C2 117.43(10) . .
C6 C1 B1 117.19(11) . .
C2 C1 B1 125.26(10) . .
C3 C2 C1 120.50(10) . .
C3 C2 P1 123.91(9) . .
C1 C2 P1 115.52(8) . .
C4 C3 C2 120.57(11) . .
C5 C4 C3 119.70(11) . .
C4 C5 C6 119.62(11) . .
C5 C6 C1 122.15(11) . .
C8 C7 C9 109.91(11) . .
C8 C7 P1 112.18(8) . .
C9 C7 P1 111.43(9) . .
C11 C10 C12 108.76(11) . .
C11 C10 P1 110.94(8) . .
C12 C10 P1 115.24(9) . .
Cl2' C13 Cl3 117.5(3) . .
Cl2' C13 Cl2 5.8(6) . .
Cl3 C13 Cl2 112.7(2) . .
Cl2' C13 Cl3' 112.8(3) . .
Cl3 C13 Cl3' 8.8(3) . .
Cl2 C13 Cl3' 107.6(3) . .

loop_
_geom_bond_atom_site_label_1
_geom_bond_atom_site_label_2
_geom_bond_distance
_geom_bond_site_symmetry_2
Cu1 P1 2.3585(3) 3_665
Cu1 P1 2.3585(3) 2_655
Cu1 P1 2.3585(3) .
Cu1 Cl1 2.3668(5) .
Cu1 B1 2.508(2) .
P1 C2 1.8220(11) .
P1 C7 1.8626(12) .
P1 C10 1.8731(12) .
B1 C1 1.5985(11) 2_655
B1 C1 1.5985(12) 3_665
B1 C1 1.5985(11) .
C1 C6 1.4002(15) .
C1 C2 1.4041(15) .
C2 C3 1.4007(15) .
C3 C4 1.3914(17) .
C4 C5 1.3827(19) .
C5 C6 1.3925(17) .
C7 C8 1.5251(18) .
C7 C9 1.5328(17) .
C10 C11 1.5281(19) .
C10 C12 1.5345(17) .
C13 Cl2' 1.724(6) .
C13 Cl3 1.724(5) .
C13 Cl2 1.768(4) .
C13 Cl3' 1.784(5) .
